data_7704806
loop_
_publ_author_name
'Arici, M\"ursel'
'Alp Arici, Tu\(gba'
'Demiral, Hakan'
'Ta\,s, Murat'
'Ye\,silel, Okan Zafer'

_publ_section_title
;
 A porous Zn(ii)-coordination polymer based on a tetracarboxylic acid
 exhibiting selective CO<sub>2</sub> adsorption and iodine uptake.
;
_journal_issue 31
_journal_name_full 'Dalton transactions (Cambridge, England : 2003)'
_journal_page_first 10824
_journal_page_last 10831
_journal_paper_doi 10.1039/d0dt01875a
_journal_volume 49
_journal_year 2020
_chemical_formula_moiety '0.25(C120 H96 N24 O32 Zn8), O'
_chemical_formula_sum 'C30 H24 N6 O9 Zn2'
_chemical_formula_weight 743.29
_space_group_crystal_system monoclinic
_space_group_IT_number 15
_space_group_name_Hall '-C 2yc'
_space_group_name_H-M_alt 'C 1 2/c 1'
_atom_sites_solution_hydrogens geom
_audit_creation_date 2020-03-28
_audit_creation_method
;
Olex2 1.2
(compiled 2018.05.29 svn.r3508 for OlexSys, GUI svn.r5506)
;
_audit_update_record
;
2020-05-23 deposited with the CCDC.	2020-07-08 downloaded from the CCDC.
;
_cell_angle_alpha 90
_cell_angle_beta 119.541(2)
_cell_angle_gamma 90
_cell_formula_units_Z 4
_cell_length_a 27.492(2)
_cell_length_b 9.7980(8)
_cell_length_c 15.5864(11)
_cell_measurement_reflns_used 9981
_cell_measurement_temperature 293(2)
_cell_measurement_theta_max 26.41
_cell_measurement_theta_min 2.93
_cell_volume 3652.7(5)
_computing_cell_refinement 'Bruker SAINT'
_computing_data_collection 'Bruker APEX2'
_computing_data_reduction 'Bruker SAINT'
_computing_molecular_graphics 'Olex2 (Dolomanov et al., 2009)'
_computing_publication_material 'Olex2 (Dolomanov et al., 2009)'
_computing_structure_refinement 'ShelXL (Sheldrick, 2015)'
_diffrn_ambient_temperature 293(2)
_diffrn_measured_fraction_theta_full 0.997
_diffrn_measured_fraction_theta_max 0.991
_diffrn_measurement_device_type 'Bruker APEX-II CCD'
_diffrn_measurement_method '\f and \w scans'
_diffrn_radiation_type MoK\a
_diffrn_radiation_wavelength 0.71073
_diffrn_reflns_av_R_equivalents 0.0511
_diffrn_reflns_av_unetI/netI 0.0299
_diffrn_reflns_Laue_measured_fraction_full 0.997
_diffrn_reflns_Laue_measured_fraction_max 0.991
_diffrn_reflns_limit_h_max 34
_diffrn_reflns_limit_h_min -34
_diffrn_reflns_limit_k_max 12
_diffrn_reflns_limit_k_min -12
_diffrn_reflns_limit_l_max 19
_diffrn_reflns_limit_l_min -18
_diffrn_reflns_number 34996
_diffrn_reflns_point_group_measured_fraction_full 0.997
_diffrn_reflns_point_group_measured_fraction_max 0.991
_diffrn_reflns_theta_full 25.242
_diffrn_reflns_theta_max 26.478
_diffrn_reflns_theta_min 2.927
_diffrn_standards_number 0
_exptl_absorpt_coefficient_mu 1.368
_exptl_absorpt_correction_T_max 0.7454
_exptl_absorpt_correction_T_min 0.5769
_exptl_crystal_colour orange
_exptl_crystal_colour_primary orange
_exptl_crystal_density_diffrn 1.352
_exptl_crystal_description prism
_exptl_crystal_F_000 1512
_exptl_crystal_size_max 0.1
_exptl_crystal_size_mid 0.06
_exptl_crystal_size_min 0.05
_refine_diff_density_max 0.982
_refine_diff_density_min -0.574
_refine_diff_density_rms 0.088
_refine_ls_extinction_method none
_refine_ls_goodness_of_fit_ref 1.171
_refine_ls_hydrogen_treatment constr
_refine_ls_matrix_type full
_refine_ls_number_parameters 243
_refine_ls_number_reflns 3752
_refine_ls_number_restraints 4
_refine_ls_restrained_S_all 1.193
_refine_ls_R_factor_all 0.0552
_refine_ls_R_factor_gt 0.0489
_refine_ls_shift/su_max 0.002
_refine_ls_shift/su_mean 0.000
_refine_ls_structure_factor_coef Fsqd
_refine_ls_weighting_details 'w=1/[\s^2^(Fo^2^)+(0.0330P)^2^+20.8671P] where P=(Fo^2^+2Fc^2^)/3'
_refine_ls_weighting_scheme calc
_refine_ls_wR_factor_gt 0.1117
_refine_ls_wR_factor_ref 0.1148
_reflns_Friedel_coverage 0.000
_reflns_number_gt 3366
_reflns_number_total 3752
_reflns_threshold_expression 'I > 2\s(I)'
_cod_data_source_file d0dt01875a2.cif
_cod_data_source_block mursel72_0m_a
_cod_depositor_comments 'Adding full bibliography for 7704804--7704806.cif.'
_cod_database_code 7704806
_shelx_shelxl_version_number 2014/7
_shelx_space_group_comment
;
The symmetry employed for this shelxl refinement is uniquely defined
by the following loop, which should always be used as a source of
symmetry information in preference to the above space-group names.
They are only intended as comments.
;
_olex2_refinement_description
;
1. Fixed Uiso
 At 1.2 times of:
  All C(H) groups, All C(H,H) groups
 At 1.5 times of:
  All C(H,H,H) groups
2. Restrained distances
 C11-C12A
 1.376 with sigma of 0.02
 C12-C13
 1.809 with sigma of 0.02
 C11-C12
 1.4 with sigma of 0.02
 C13-C12 \\sim C13A-C12A
 with sigma of 0.02
3. Uiso/Uaniso restraints and constraints
Uanis(C13) = Uanis(C13A) = Uanis(C12) = Uanis(C12A) = Uanis(O5B) = Uanis(O5C)
4. Others
 Fixed Sof: C14(0.5) H14A(0.5) H14B(0.5) C15(0.5) H15A(0.5) H15B(0.5)
 C14A(0.5) C15A(0.5) O5A(0.25) C12(0.6) H12A(0.6) H12B(0.6) C13(0.6) H13A(0.6)
 H13B(0.6) H13C(0.6) O5B(0.125) O5C(0.125) C12A(0.4) H12C(0.4) H12D(0.4)
 C13A(0.4) H13E(0.4) H13D(0.4) H13F(0.4)
5.a Secondary CH2 refined with riding coordinates:
 C14(H14A,H14B), C15(H15A,H15B), C12(H12A,H12B), C12A(H12C,H12D)
5.b Aromatic/amide H refined with riding coordinates:
 C7(H7), C3(H3), C5(H5), C9(H9), C10(H10)
5.c Idealised Me refined as rotating group:
 C13(H13A,H13B,H13C), C13A(H13E,H13D,H13F)
;
_olex2_submission_special_instructions 'No special instructions were received'

loop_
_space_group_symop_operation_xyz
'x, y, z'
'-x, y, -z+1/2'
'x+1/2, y+1/2, z'
'-x+1/2, y+1/2, -z+1/2'
'-x, -y, -z'
'x, -y, z-1/2'
'-x+1/2, -y+1/2, -z'
'x+1/2, -y+1/2, z-1/2'

loop_
_atom_site_label
_atom_site_type_symbol
_atom_site_fract_x
_atom_site_fract_y
_atom_site_fract_z
_atom_site_U_iso_or_equiv
_atom_site_adp_type
_atom_site_occupancy
_atom_site_site_symmetry_order
_atom_site_calc_flag
_atom_site_refinement_flags_posn
_atom_site_refinement_flags_adp
_atom_site_refinement_flags_occupancy
_atom_site_disorder_assembly
_atom_site_disorder_group
Zn1 Zn 0.79225(2) 0.63135(4) 0.53323(3) 0.01710(12) Uani 1 1 d . . . . .
O4 O 0.66829(11) 0.2341(3) 0.8361(2) 0.0408(7) Uani 1 1 d . . . . .
O3 O 0.73486(11) 0.3929(3) 0.88605(18) 0.0388(7) Uani 1 1 d . . . . .
O1 O 0.73412(11) 0.5749(3) 0.5712(2) 0.0380(7) Uani 1 1 d . . . . .
O2 O 0.66828(11) 0.7359(3) 0.5135(2) 0.0434(8) Uani 1 1 d . . . . .
N3 N 0.51234(11) 0.4739(4) 0.5412(2) 0.0312(7) Uani 1 1 d . . . . .
C2 C 0.65848(13) 0.5516(4) 0.5996(2) 0.0224(7) Uani 1 1 d . . . . .
N1 N 0.83956(14) 0.4651(3) 0.5547(2) 0.0343(7) Uani 1 1 d . . . . .
C7 C 0.68736(13) 0.4803(4) 0.6877(2) 0.0240(7) Uani 1 1 d . . . . .
H7 H 0.7262 0.4803 0.7215 0.029 Uiso 1 1 calc R . . . .
C3 C 0.60060(13) 0.5549(4) 0.5505(2) 0.0244(7) Uani 1 1 d . . . . .
H3 H 0.5811 0.6067 0.4935 0.029 Uiso 1 1 calc R . . . .
C8 C 0.69011(13) 0.3386(4) 0.8244(2) 0.0236(7) Uani 1 1 d . . . . .
C1 C 0.68974(14) 0.6278(4) 0.5584(2) 0.0265(8) Uani 1 1 d . . . . .
C6 C 0.65855(13) 0.4092(4) 0.7257(2) 0.0230(7) Uani 1 1 d . . . . .
C5 C 0.60078(13) 0.4066(4) 0.6743(2) 0.0251(7) Uani 1 1 d . . . . .
H5 H 0.5814 0.3558 0.6981 0.030 Uiso 1 1 calc R . . . .
C4 C 0.57181(13) 0.4800(4) 0.5872(2) 0.0242(7) Uani 1 1 d . . . . .
N2 N 0.8902(2) 0.2807(5) 0.6097(3) 0.0723(15) Uani 1 1 d . . . . .
C9 C 0.8598(3) 0.4309(6) 0.4931(5) 0.077(2) Uani 1 1 d . . . . .
H9 H 0.8533 0.4788 0.4369 0.092 Uiso 1 1 calc R . . . .
C10 C 0.8905(3) 0.3175(7) 0.5270(5) 0.090(2) Uani 1 1 d . . . . .
H10 H 0.9088 0.2723 0.4986 0.109 Uiso 1 1 calc R . . . .
C11 C 0.8576(3) 0.3717(5) 0.6228(4) 0.0631(16) Uani 1 1 d D . . . .
C14 C 0.9038(4) 0.1390(9) 0.6618(8) 0.047(2) Uani 0.5 1 d . . P A 1
H14A H 0.8943 0.1381 0.7140 0.057 Uiso 0.5 1 calc R . P A 1
H14B H 0.8829 0.0675 0.6149 0.057 Uiso 0.5 1 calc R . P A 1
C15 C 0.9653(4) 0.1180(10) 0.7034(8) 0.051(2) Uani 0.5 1 d . . P A 1
H15A H 0.9699 0.1729 0.6560 0.061 Uiso 0.5 1 calc R . P A 1
H15B H 0.9639 0.0252 0.6805 0.061 Uiso 0.5 1 calc R . P A 1
C14A C 0.9366(5) 0.1883(12) 0.6783(10) 0.066(3) Uani 0.5 1 d . . P A 2
C15A C 0.9985(7) 0.2277(9) 0.7244(7) 0.052(3) Uani 0.5 1 d . . P A 2
O5A O 0.5486(7) 0.771(4) 0.3283(16) 0.142(11) Uani 0.25 1 d . . P B 1
C12 C 0.8381(7) 0.3577(15) 0.6963(13) 0.121(4) Uani 0.6 1 d D . P C 1
H12A H 0.8296 0.4474 0.7116 0.145 Uiso 0.6 1 calc R . P C 1
H12B H 0.8680 0.3189 0.7566 0.145 Uiso 0.6 1 calc R . P C 1
C13 C 0.7811(6) 0.2580(13) 0.6545(13) 0.121(4) Uani 0.6 1 d D . P C 1
H13A H 0.7509 0.2983 0.5966 0.181 Uiso 0.6 1 calc GR . P C 1
H13B H 0.7706 0.2495 0.7046 0.181 Uiso 0.6 1 calc GR . P C 1
H13C H 0.7893 0.1693 0.6386 0.181 Uiso 0.6 1 calc GR . P C 1
O5B O 0.480(2) 0.863(4) -0.001(4) 0.121(4) Uani 0.125 1 d . . P D 2
O5C O 0.561(2) 0.939(4) 0.182(4) 0.121(4) Uani 0.125 1 d . . P E 3
C12A C 0.8735(9) 0.408(2) 0.7274(13) 0.121(4) Uani 0.4 1 d D . P C 2
H12C H 0.8692 0.5037 0.7385 0.145 Uiso 0.4 1 calc R . P C 2
H12D H 0.9089 0.3711 0.7777 0.145 Uiso 0.4 1 calc R . P C 2
C13A C 0.8219(10) 0.317(2) 0.700(2) 0.121(4) Uani 0.4 1 d D . P C 2
H13E H 0.7888 0.3633 0.6518 0.181 Uiso 0.4 1 calc GR . P C 2
H13D H 0.8189 0.3005 0.7581 0.181 Uiso 0.4 1 calc GR . P C 2
H13F H 0.8258 0.2324 0.6738 0.181 Uiso 0.4 1 calc GR . P C 2

loop_
_atom_site_aniso_label
_atom_site_aniso_U_11
_atom_site_aniso_U_22
_atom_site_aniso_U_33
_atom_site_aniso_U_23
_atom_site_aniso_U_13
_atom_site_aniso_U_12
Zn1 0.01272(18) 0.0204(2) 0.01581(19) -0.00041(15) 0.00523(14) -0.00104(15)
O4 0.0295(14) 0.0500(18) 0.0296(14) 0.0228(13) 0.0043(12) -0.0017(13)
O3 0.0306(14) 0.0488(18) 0.0183(12) 0.0102(12) -0.0022(11) -0.0050(13)
O1 0.0301(14) 0.0422(16) 0.0544(18) 0.0098(14) 0.0305(14) -0.0010(12)
O2 0.0263(14) 0.0498(18) 0.0543(18) 0.0282(15) 0.0201(13) -0.0002(13)
N3 0.0129(13) 0.050(2) 0.0243(14) 0.0161(14) 0.0041(11) 0.0000(13)
C2 0.0159(15) 0.0316(19) 0.0190(16) 0.0031(14) 0.0081(13) -0.0038(14)
N1 0.0358(18) 0.0295(17) 0.0343(18) 0.0017(14) 0.0147(15) 0.0108(14)
C7 0.0111(14) 0.038(2) 0.0189(16) 0.0046(14) 0.0042(12) 0.0001(13)
C3 0.0168(15) 0.034(2) 0.0179(16) 0.0089(14) 0.0046(13) 0.0009(14)
C8 0.0174(15) 0.034(2) 0.0175(16) 0.0070(14) 0.0076(13) 0.0072(14)
C1 0.0185(15) 0.037(2) 0.0190(16) 0.0030(15) 0.0055(13) -0.0103(15)
C6 0.0163(15) 0.0331(19) 0.0160(15) 0.0066(14) 0.0052(13) 0.0029(13)
C5 0.0168(15) 0.037(2) 0.0198(16) 0.0097(14) 0.0072(13) -0.0012(14)
C4 0.0122(14) 0.037(2) 0.0195(16) 0.0070(14) 0.0048(12) 0.0000(14)
N2 0.103(4) 0.053(3) 0.051(3) 0.013(2) 0.031(3) 0.054(3)
C9 0.114(5) 0.074(4) 0.072(4) 0.024(3) 0.069(4) 0.053(4)
C10 0.116(6) 0.085(5) 0.092(5) 0.014(4) 0.069(5) 0.060(4)
C11 0.097(4) 0.049(3) 0.043(3) 0.011(2) 0.034(3) 0.039(3)
C14 0.039(5) 0.023(4) 0.069(6) 0.012(4) 0.019(5) 0.009(4)
C15 0.037(5) 0.030(5) 0.074(7) -0.003(5) 0.018(5) -0.002(4)
C14A 0.034(6) 0.045(6) 0.101(10) 0.016(6) 0.021(6) 0.017(6)
C15A 0.045(5) 0.039(4) 0.054(9) 0.003(4) 0.010(8) 0.000(5)
O5A 0.034(9) 0.27(4) 0.096(15) 0.020(19) 0.011(9) -0.013(15)
C12 0.140(10) 0.073(7) 0.205(10) 0.053(7) 0.128(9) 0.031(6)
C13 0.140(10) 0.073(7) 0.205(10) 0.053(7) 0.128(9) 0.031(6)
O5B 0.140(10) 0.073(7) 0.205(10) 0.053(7) 0.128(9) 0.031(6)
O5C 0.140(10) 0.073(7) 0.205(10) 0.053(7) 0.128(9) 0.031(6)
C12A 0.140(10) 0.073(7) 0.205(10) 0.053(7) 0.128(9) 0.031(6)
C13A 0.140(10) 0.073(7) 0.205(10) 0.053(7) 0.128(9) 0.031(6)

loop_
_atom_type_symbol
_atom_type_description
_atom_type_scat_dispersion_real
_atom_type_scat_dispersion_imag
_atom_type_scat_source
C C 0.0033 0.0016 'International Tables Vol C Tables 4.2.6.8 and 6.1.1.4'
H H 0.0000 0.0000 'International Tables Vol C Tables 4.2.6.8 and 6.1.1.4'
N N 0.0061 0.0033 'International Tables Vol C Tables 4.2.6.8 and 6.1.1.4'
O O 0.0106 0.0060 'International Tables Vol C Tables 4.2.6.8 and 6.1.1.4'
Zn Zn 0.2839 1.4301 'International Tables Vol C Tables 4.2.6.8 and 6.1.1.4'

loop_
_geom_angle_atom_site_label_1
_geom_angle_atom_site_label_2
_geom_angle_atom_site_label_3
_geom_angle
_geom_angle_site_symmetry_1
_geom_angle_site_symmetry_3
_geom_angle_publ_flag
O4 Zn1 Zn1 84.56(8) 4_656 7_666 ?
O4 Zn1 O3 155.19(12) 4_656 6_565 ?
O4 Zn1 O2 85.83(14) 4_656 7_666 ?
O3 Zn1 Zn1 71.09(8) 6_565 7_666 ?
O1 Zn1 Zn1 74.52(8) . 7_666 ?
O1 Zn1 O4 87.18(13) . 4_656 ?
O1 Zn1 O3 90.73(12) . 6_565 ?
O1 Zn1 O2 155.13(12) . 7_666 ?
O2 Zn1 Zn1 81.07(8) 7_666 7_666 ?
O2 Zn1 O3 85.77(13) 7_666 6_565 ?
N1 Zn1 Zn1 170.83(10) . 7_666 ?
N1 Zn1 O4 104.61(13) . 4_656 ?
N1 Zn1 O3 99.77(12) . 6_565 ?
N1 Zn1 O1 105.56(13) . . ?
N1 Zn1 O2 99.30(13) . 7_666 ?
C8 O4 Zn1 119.7(2) . 4_646 ?
C8 O3 Zn1 137.1(2) . 6_566 ?
C1 O1 Zn1 133.3(3) . . ?
C1 O2 Zn1 123.6(2) . 7_666 ?
N3 N3 C4 114.5(4) 5_666 . ?
C7 C2 C1 120.3(3) . . ?
C3 C2 C7 119.9(3) . . ?
C3 C2 C1 119.8(3) . . ?
C9 N1 Zn1 122.4(3) . . ?
C11 N1 Zn1 131.5(3) . . ?
C11 N1 C9 106.1(4) . . ?
C6 C7 C2 120.4(3) . . ?
C2 C3 C4 119.5(3) . . ?
O4 C8 O3 126.9(3) . . ?
O4 C8 C6 116.7(3) . . ?
O3 C8 C6 116.3(3) . . ?
O1 C1 C2 116.5(3) . . ?
O2 C1 O1 126.7(3) . . ?
O2 C1 C2 116.8(3) . . ?
C7 C6 C8 120.1(3) . . ?
C5 C6 C7 119.8(3) . . ?
C5 C6 C8 120.0(3) . . ?
C6 C5 C4 119.8(3) . . ?
C3 C4 N3 123.9(3) . . ?
C5 C4 N3 115.7(3) . . ?
C5 C4 C3 120.4(3) . . ?
C10 N2 C11 106.7(4) . . ?
C10 N2 C14 128.7(6) . . ?
C10 N2 C14A 116.1(7) . . ?
C11 N2 C14 121.1(6) . . ?
C11 N2 C14A 133.4(7) . . ?
C10 C9 N1 108.8(5) . . ?
C9 C10 N2 107.5(5) . . ?
N1 C11 N2 110.9(5) . . ?
N1 C11 C12 123.7(7) . . ?
N1 C11 C12A 120.4(9) . . ?
N2 C11 C12 124.9(7) . . ?
N2 C11 C12A 117.4(9) . . ?
C15 C14 N2 106.1(8) . . ?
C14 C15 C15 154.4(12) . 2_756 ?
N2 C14A C15A 129.9(9) . 2_756 ?
N2 C14A C15A 122.7(10) . . ?
C15A C14A C15A 26.3(8) . 2_756 ?
C14A C15A C14A 141.6(9) . 2_756 ?
C15A C15A C14A 63(2) 2_756 2_756 ?
C15A C15A C14A 91(3) 2_756 . ?
C11 C12 C13 112.1(12) . . ?
C11 C12A C13A 80.2(14) . . ?
C12A C13A C11 49.0(8) . . ?

loop_
_geom_bond_atom_site_label_1
_geom_bond_atom_site_label_2
_geom_bond_distance
_geom_bond_site_symmetry_2
_geom_bond_publ_flag
Zn1 Zn1 3.0826(7) 7_666 ?
Zn1 O4 2.040(3) 4_656 ?
Zn1 O3 2.059(2) 6_565 ?
Zn1 O1 2.036(2) . ?
Zn1 O2 2.044(3) 7_666 ?
Zn1 N1 2.007(3) . ?
O4 Zn1 2.040(3) 4_646 ?
O4 C8 1.245(5) . ?
O3 Zn1 2.059(2) 6_566 ?
O3 C8 1.246(4) . ?
O1 C1 1.248(4) . ?
O2 Zn1 2.044(3) 7_666 ?
O2 C1 1.246(5) . ?
N3 N3 1.229(6) 5_666 ?
N3 C4 1.426(4) . ?
C2 C7 1.389(5) . ?
C2 C3 1.385(4) . ?
C2 C1 1.501(4) . ?
N1 C9 1.368(6) . ?
N1 C11 1.301(6) . ?
C7 C6 1.387(5) . ?
C3 C4 1.392(5) . ?
C8 C6 1.510(4) . ?
C6 C5 1.382(4) . ?
C5 C4 1.389(5) . ?
N2 C10 1.342(8) . ?
N2 C11 1.348(6) . ?
N2 C14 1.558(10) . ?
N2 C14A 1.499(11) . ?
C9 C10 1.337(8) . ?
C11 C12 1.491(13) . ?
C11 C12A 1.508(17) . ?
C14 C15 1.498(13) . ?
C15 C15 1.736(19) 2_756 ?
C14A C15A 1.53(2) . ?
C14A C15A 1.720(18) 2_756 ?
C15A C14A 1.720(18) 2_756 ?
C15A C15A 0.761(19) 2_756 ?
C12 C13 1.682(15) . ?
C12A C13A 1.55(2) . ?

loop_
_geom_torsion_atom_site_label_1
_geom_torsion_atom_site_label_2
_geom_torsion_atom_site_label_3
_geom_torsion_atom_site_label_4
_geom_torsion
_geom_torsion_site_symmetry_1
_geom_torsion_site_symmetry_2
_geom_torsion_site_symmetry_3
_geom_torsion_site_symmetry_4
_geom_torsion_publ_flag
Zn1 O4 C8 O3 -1.4(5) 4_646 . . . ?
Zn1 O4 C8 C6 179.9(2) 4_646 . . . ?
Zn1 O3 C8 O4 -7.6(7) 6_566 . . . ?
Zn1 O3 C8 C6 171.1(3) 6_566 . . . ?
Zn1 O1 C1 O2 1.7(6) . . . . ?
Zn1 O1 C1 C2 -179.6(2) . . . . ?
Zn1 O2 C1 O1 -9.5(6) 7_666 . . . ?
Zn1 O2 C1 C2 171.8(2) 7_666 . . . ?
Zn1 N1 C9 C10 178.8(5) . . . . ?
Zn1 N1 C11 N2 -177.7(4) . . . . ?
Zn1 N1 C11 C12 10.2(12) . . . . ?
Zn1 N1 C11 C12A -35.0(13) . . . . ?
O4 C8 C6 C7 -149.8(4) . . . . ?
O4 C8 C6 C5 32.2(5) . . . . ?
O3 C8 C6 C7 31.4(5) . . . . ?
O3 C8 C6 C5 -146.6(4) . . . . ?
N3 N3 C4 C3 8.9(7) 5_666 . . . ?
N3 N3 C4 C5 -171.9(5) 5_666 . . . ?
C2 C7 C6 C8 -176.5(3) . . . . ?
C2 C7 C6 C5 1.5(6) . . . . ?
C2 C3 C4 N3 -178.5(4) . . . . ?
C2 C3 C4 C5 2.4(6) . . . . ?
N1 C9 C10 N2 -0.5(9) . . . . ?
N1 C11 C12 C13 88.3(11) . . . . ?
N1 C11 C12A C13A 113.4(12) . . . . ?
C7 C2 C3 C4 -3.7(6) . . . . ?
C7 C2 C1 O1 35.5(5) . . . . ?
C7 C2 C1 O2 -145.7(4) . . . . ?
C7 C6 C5 C4 -2.8(6) . . . . ?
C3 C2 C7 C6 1.8(6) . . . . ?
C3 C2 C1 O1 -145.9(4) . . . . ?
C3 C2 C1 O2 32.8(5) . . . . ?
C8 C6 C5 C4 175.2(3) . . . . ?
C1 C2 C7 C6 -179.7(3) . . . . ?
C1 C2 C3 C4 177.7(3) . . . . ?
C6 C5 C4 N3 -178.3(3) . . . . ?
C6 C5 C4 C3 0.9(6) . . . . ?
N2 C11 C12 C13 -82.8(13) . . . . ?
N2 C11 C12A C13A -106.3(12) . . . . ?
N2 C14 C15 C15 99.5(15) . . . 2_756 ?
N2 C14A C15A C14A 159.3(14) . . . 2_756 ?
N2 C14A C15A C15A 114.9(11) . . . 2_756 ?
C9 N1 C11 N2 1.9(7) . . . . ?
C9 N1 C11 C12 -170.2(10) . . . . ?
C9 N1 C11 C12A 144.6(11) . . . . ?
C10 N2 C11 N1 -2.3(8) . . . . ?
C10 N2 C11 C12 169.7(11) . . . . ?
C10 N2 C11 C12A -146.2(10) . . . . ?
C10 N2 C14 C15 69.5(11) . . . . ?
C10 N2 C14A C15A 90.8(14) . . . 2_756 ?
C10 N2 C14A C15A 59.2(13) . . . . ?
C11 N1 C9 C10 -0.8(8) . . . . ?
C11 N2 C10 C9 1.7(9) . . . . ?
C11 N2 C14 C15 -134.3(8) . . . . ?
C11 N2 C14A C15A -63.8(17) . . . 2_756 ?
C11 N2 C14A C15A -95.4(14) . . . . ?
C14 N2 C10 C9 160.5(8) . . . . ?
C14 N2 C11 N1 -163.1(6) . . . . ?
C14 N2 C11 C12 8.9(13) . . . . ?
C14A N2 C10 C9 -159.4(8) . . . . ?
C14A N2 C11 N1 154.0(9) . . . . ?
C14A N2 C11 C12A 10.1(15) . . . . ?
C15A C14A C15A C14A 44.4(12) 2_756 . . 2_756 ?
